data_7057774
loop_
_publ_author_name
'Cargnelutti, Roberta'
'Delgado, C\'assia P.'
'Cervo, Rodrigo'
'Tirloni, B\'arbara'
'Burrow, Robert A.'
'Lang, Ernesto S.'

_publ_section_title
;
 Synthesis and structural chemistry of CoII, CuII, CuI and PdII complexes
 containing a flexible monoselenoether ligand
;
_journal_issue 21
_journal_name_full 'New Journal of Chemistry'
_journal_page_first 17185
_journal_paper_doi 10.1039/C8NJ03621G
_journal_volume 42
_journal_year 2018
_chemical_formula_moiety 'C12 H8 Cu N2 O4, 2(H2O)'
_chemical_formula_sum 'C12 H12 Cu N2 O6'
_chemical_formula_weight 343.78
_chemical_melting_point 564.1(10)
_space_group_crystal_system triclinic
_space_group_IT_number 2
_space_group_name_Hall '-P 1'
_space_group_name_H-M_alt 'P -1'
_symmetry_space_group_name_Hall '-P 1'
_symmetry_space_group_name_H-M 'P -1'
_atom_sites_solution_hydrogens mixed
_audit_creation_method 'APEX3 v2017.3-0'
_audit_update_record
;
2018-09-12 deposited with the CCDC.
2018-09-27 downloaded from the CCDC.
;
_cell_angle_alpha 75.934(15)
_cell_angle_beta 85.21(2)
_cell_angle_gamma 72.06(2)
_cell_formula_units_Z 1
_cell_length_a 5.114(2)
_cell_length_b 7.550(3)
_cell_length_c 9.106(3)
_cell_measurement_reflns_used 9917
_cell_measurement_temperature 100(2)
_cell_measurement_theta_max 23.54
_cell_measurement_theta_min 2.59
_cell_measurement_wavelength 0.56086
_cell_volume 324.5(2)
_computing_cell_refinement 'SAINT V8.38A (Bruker AXS Inc., 2017)'
_computing_data_collection 'APEX3 v2017.3-0 (Bruker AXS Inc., 2017'
_computing_data_reduction 'SAINT V8.38A (Bruker AXS Inc., 2016)'
_computing_molecular_graphics 'shelXle (C.B. Huebschle, rev 833)'
_computing_publication_material vim
_computing_structure_refinement 'SHELXL-2016/6 (Sheldrick, 2016)'
_computing_structure_solution 'SHELXT 2014/5 (Sheldrick, 2014)'
_diffrn_ambient_temperature 100(2)
_diffrn_measured_fraction_theta_full 0.997
_diffrn_measured_fraction_theta_max 0.995
_diffrn_measurement_device_type 'Bruker APEX-II CCD'
_diffrn_radiation_type AgK\a
_diffrn_radiation_wavelength 0.56086
_diffrn_reflns_av_R_equivalents 0.0424
_diffrn_reflns_av_unetI/netI 0.0151
_diffrn_reflns_Laue_measured_fraction_full 0.997
_diffrn_reflns_Laue_measured_fraction_max 0.995
_diffrn_reflns_limit_h_max 7
_diffrn_reflns_limit_h_min -7
_diffrn_reflns_limit_k_max 10
_diffrn_reflns_limit_k_min -10
_diffrn_reflns_limit_l_max 13
_diffrn_reflns_limit_l_min -13
_diffrn_reflns_number 30413
_diffrn_reflns_point_group_measured_fraction_full 0.997
_diffrn_reflns_point_group_measured_fraction_max 0.995
_diffrn_reflns_theta_full 19.665
_diffrn_reflns_theta_max 23.699
_diffrn_reflns_theta_min 2.584
_exptl_absorpt_coefficient_mu 0.906
_exptl_absorpt_correction_T_max 0.7449
_exptl_absorpt_correction_T_min 0.6969
_exptl_absorpt_correction_type multi-scan
_exptl_absorpt_process_details
;
        SADABS(Bruker, 2007) was used to perform the data scaling
        and semi-empirical absorption correction based on symmetry-
        related refkections.
;
_exptl_crystal_colour blue
_exptl_crystal_density_diffrn 1.760
_exptl_crystal_density_method 'not measured'
_exptl_crystal_description plate
_exptl_crystal_F_000 175
_exptl_crystal_size_max 0.198
_exptl_crystal_size_mid 0.106
_exptl_crystal_size_min 0.098
_refine_diff_density_max 0.468
_refine_diff_density_min -0.388
_refine_diff_density_rms 0.070
_refine_ls_extinction_method none
_refine_ls_goodness_of_fit_ref 1.128
_refine_ls_hydrogen_treatment mixed
_refine_ls_matrix_type full
_refine_ls_number_parameters 119
_refine_ls_number_reflns 1995
_refine_ls_number_restraints 6
_refine_ls_restrained_S_all 1.126
_refine_ls_R_factor_all 0.0259
_refine_ls_R_factor_gt 0.0231
_refine_ls_shift/su_max 0.001
_refine_ls_shift/su_mean 0.000
_refine_ls_structure_factor_coef Fsqd
_refine_ls_weighting_details 'w=1/[\s^2^(Fo^2^)+(0.0204P)^2^+0.2985P] where P=(Fo^2^+2Fc^2^)/3'
_refine_ls_weighting_scheme calc
_refine_ls_wR_factor_gt 0.0566
_refine_ls_wR_factor_ref 0.0578
_reflns_Friedel_coverage 0.000
_reflns_number_gt 1899
_reflns_number_total 1995
_reflns_threshold_expression 'I > 2\s(I)'
_cod_data_source_file c8nj03621g2.cif
_cod_data_source_block compound_2d
_cod_depositor_comments
;
The following automatic conversions were performed:

'_chemical_melting_point' value '563.15-565.15 K' was changed to
'564.1(10)' - the average value was taken and precision was
estimated.

Automatic conversion script
Id: cif_fix_values 4973 2017-02-22 13:04:09Z antanas 

 Adding full bibliography for 7057773--7057780.cif.
;
_cod_original_cell_volume 324.4(2)
_cod_database_code 7057774
_shelx_shelxl_version_number 2016/4
_shelx_space_group_comment
;
The symmetry employed for this shelxl refinement is uniquely defined
by the following loop, which should always be used as a source of
symmetry information in preference to the above space-group names.
They are only intended as comments.
;
_shelx_estimated_absorpt_t_min 0.841
_shelx_estimated_absorpt_t_max 0.916

loop_
_space_group_symop_operation_xyz
'x, y, z'
'-x, -y, -z'

loop_
_atom_site_label
_atom_site_type_symbol
_atom_site_fract_x
_atom_site_fract_y
_atom_site_fract_z
_atom_site_U_iso_or_equiv
_atom_site_adp_type
_atom_site_occupancy
_atom_site_site_symmetry_order
_atom_site_calc_flag
_atom_site_refinement_flags_posn
_atom_site_refinement_flags_adp
_atom_site_refinement_flags_occupancy
_atom_site_disorder_assembly
_atom_site_disorder_group
Cu1 Cu 0.500000 0.500000 0.500000 0.00935(7) Uani 1 2 d S . P . .
C1 C -0.0361(3) 0.67948(18) 0.56440(15) 0.0101(2) Uani 1 1 d . . . . .
N1 N 0.2812(2) 0.72938(16) 0.35976(12) 0.00951(19) Uani 1 1 d . . . . .
O1 O 0.16956(19) 0.54180(14) 0.62683(11) 0.01146(18) Uani 1 1 d . . . . .
O2 O -0.27508(19) 0.71578(14) 0.61623(11) 0.01385(19) Uani 1 1 d . . . . .
C2 C 0.0269(2) 0.80060(18) 0.41447(14) 0.0094(2) Uani 1 1 d . . . . .
C3 C -0.1564(3) 0.96977(19) 0.33994(15) 0.0123(2) Uani 1 1 d . . . . .
H3 H -0.335488 1.016245 0.379838 0.015 Uiso 1 1 calc R U . . .
C4 C -0.0702(3) 1.0701(2) 0.20434(16) 0.0150(2) Uani 1 1 d . . . . .
H4 H -0.188566 1.188613 0.151781 0.018 Uiso 1 1 calc R U . . .
C6 C 0.3621(3) 0.82209(19) 0.22652(15) 0.0127(2) Uani 1 1 d . . . . .
H6 H 0.538516 0.768726 0.186356 0.015 Uiso 1 1 calc R U . . .
C5 C 0.1912(3) 0.9947(2) 0.14694(16) 0.0151(3) Uani 1 1 d . . . . .
H5 H 0.251939 1.060612 0.054348 0.018 Uiso 1 1 calc R U . . .
O1W O -0.2692(4) 0.5593(4) 0.9415(2) 0.0285(8) Uani 0.927(16) 1 d . . P A 1
H1WA H -0.270(5) 0.592(4) 0.849(3) 0.037(7) Uiso 0.927(16) 1 d . . P A 1
H1WB H -0.387(11) 0.534(8) 0.978(7) 0.033(15) Uiso 0.464(8) 1 d . . P A 1
H1WC H -0.139(14) 0.529(10) 0.965(7) 0.040(17) Uiso 0.464(8) 1 d . . P A 1
O1WA O -0.227(19) 0.478(11) 0.922(5) 0.13(3) Uani 0.073(16) 1 d . U P A 2
H1WD H -0.270(5) 0.592(4) 0.849(3) 0.037(7) Uiso 0.073(16) 1 d . . P A 2
H1WE H -0.387(11) 0.534(8) 0.978(7) 0.033(15) Uiso 0.036(8) 1 d . . P A 2
H1WF H -0.139(14) 0.529(10) 0.965(7) 0.040(17) Uiso 0.036(8) 1 d . . P A 2

loop_
_atom_site_aniso_label
_atom_site_aniso_U_11
_atom_site_aniso_U_22
_atom_site_aniso_U_33
_atom_site_aniso_U_23
_atom_site_aniso_U_13
_atom_site_aniso_U_12
Cu1 0.00387(10) 0.00957(11) 0.01103(11) 0.00004(8) 0.00092(7) 0.00100(7)
C1 0.0087(5) 0.0095(5) 0.0125(5) -0.0042(4) 0.0002(4) -0.0023(4)
N1 0.0072(4) 0.0098(5) 0.0108(5) -0.0021(4) -0.0002(4) -0.0015(4)
O1 0.0073(4) 0.0125(4) 0.0117(4) -0.0010(3) 0.0013(3) -0.0005(3)
O2 0.0077(4) 0.0154(5) 0.0161(5) -0.0041(4) 0.0024(3) -0.0003(3)
C2 0.0073(5) 0.0097(5) 0.0115(5) -0.0033(4) -0.0012(4) -0.0022(4)
C3 0.0093(5) 0.0114(5) 0.0152(6) -0.0040(4) -0.0027(4) -0.0001(4)
C4 0.0158(6) 0.0112(6) 0.0157(6) -0.0007(5) -0.0048(5) -0.0015(5)
C6 0.0103(5) 0.0147(6) 0.0127(6) -0.0019(5) 0.0007(4) -0.0044(5)
C5 0.0165(6) 0.0156(6) 0.0115(6) 0.0012(5) -0.0014(5) -0.0051(5)
O1W 0.0259(11) 0.0407(13) 0.0153(8) 0.0043(7) 0.0005(6) -0.0132(7)
O1WA 0.31(8) 0.09(4) 0.023(16) 0.002(19) 0.00(3) -0.13(4)

loop_
_atom_type_symbol
_atom_type_description
_atom_type_scat_dispersion_real
_atom_type_scat_dispersion_imag
_atom_type_scat_source
C C 0.0015 0.0009 'International Tables Vol C Tables 4.2.6.8 and 6.1.1.4'
H H 0.0000 0.0000 'International Tables Vol C Tables 4.2.6.8 and 6.1.1.4'
N N 0.0030 0.0019 'International Tables Vol C Tables 4.2.6.8 and 6.1.1.4'
O O 0.0056 0.0036 'International Tables Vol C Tables 4.2.6.8 and 6.1.1.4'
Cu Cu 0.3240 0.8257 'International Tables Vol C Tables 4.2.6.8 and 6.1.1.4'

loop_
_geom_angle_atom_site_label_1
_geom_angle_atom_site_label_2
_geom_angle_atom_site_label_3
_geom_angle
_geom_angle_site_symmetry_1
_geom_angle_site_symmetry_3
O1 Cu1 O1 180.0 2_666 .
O1 Cu1 N1 83.82(5) 2_666 2_666
O1 Cu1 N1 96.18(5) . 2_666
O1 Cu1 N1 96.18(5) 2_666 .
O1 Cu1 N1 83.82(5) . .
N1 Cu1 N1 180.0 2_666 .
O2 C1 O1 125.10(12) . .
O2 C1 C2 119.75(12) . .
O1 C1 C2 115.14(11) . .
C6 N1 C2 119.78(12) . .
C6 N1 Cu1 127.78(9) . .
C2 N1 Cu1 112.33(9) . .
C1 O1 Cu1 114.32(9) . .
N1 C2 C3 122.42(12) . .
N1 C2 C1 113.79(11) . .
C3 C2 C1 123.79(12) . .
C2 C3 C4 118.07(12) . .
C2 C3 H3 121.0 . .
C4 C3 H3 121.0 . .
C5 C4 C3 119.36(13) . .
C5 C4 H4 120.3 . .
C3 C4 H4 120.3 . .
N1 C6 C5 120.97(12) . .
N1 C6 H6 119.5 . .
C5 C6 H6 119.5 . .
C6 C5 C4 119.35(13) . .
C6 C5 H5 120.3 . .
C4 C5 H5 120.3 . .
H1WA O1W H1WB 117(5) . .
H1WA O1W H1WC 109(6) . .
H1WB O1W H1WC 129(7) . .
H1WD O1WA H1WE 88(10) . .
H1WD O1WA H1WF 86(6) . .
H1WE O1WA H1WF 88(7) . .

loop_
_geom_bond_atom_site_label_1
_geom_bond_atom_site_label_2
_geom_bond_distance
_geom_bond_site_symmetry_2
Cu1 O1 1.9522(12) 2_666
Cu1 O1 1.9522(12) .
Cu1 N1 1.9624(13) 2_666
Cu1 N1 1.9625(13) .
C1 O2 1.2457(16) .
C1 O1 1.2839(16) .
C1 C2 1.5182(19) .
N1 C6 1.3471(17) .
N1 C2 1.3489(17) .
C2 C3 1.3848(18) .
C3 C4 1.398(2) .
C3 H3 0.9500 .
C4 C5 1.394(2) .
C4 H4 0.9500 .
C6 C5 1.3901(19) .
C6 H6 0.9500 .
C5 H5 0.9500 .
O1W H1WA 0.82(3) .
O1W H1WB 0.72(5) .
O1W H1WC 0.67(6) .
O1WA H1WD 0.93(6) .
O1WA H1WE 0.96(11) .
O1WA H1WF 0.85(7) .

loop_
_geom_hbond_atom_site_label_D
_geom_hbond_atom_site_label_H
_geom_hbond_atom_site_label_A
_geom_hbond_distance_DH
_geom_hbond_distance_HA
_geom_hbond_distance_DA
_geom_hbond_angle_DHA
_geom_hbond_site_symmetry_A
_geom_hbond_publ_flag
C3 H3 O2 0.95 2.37 3.204(2) 146.7 2_476 yes
C6 H6 O1 0.95 2.64 3.125(2) 112.5 2_666 yes
O1W^a H1WA^a O2 0.82(3) 2.10(3) 2.909(2) 171(3) . yes
O1W^a H1WB^a O1W^a 0.72(5) 2.10(6) 2.815(4) 172(7) 2_467 yes
O1W^a H1WC^a O1W^a 0.67(6) 2.16(6) 2.833(4) 175(8) 2_567 yes
O1WA^b H1WD^b O2 0.93(6) 2.10(3) 2.91(4) 145(6) . yes
O1WA^b H1WE^b O1WA^b 0.96(11) 2.12(9) 2.98(18) 148(6) 2_467 yes
O1WA^b H1WF^b O1WA^b 0.85(7) 2.19(9) 2.96(13) 152(8) 2_567 yes

loop_
_geom_torsion_atom_site_label_1
_geom_torsion_atom_site_label_2
_geom_torsion_atom_site_label_3
_geom_torsion_atom_site_label_4
_geom_torsion
O2 C1 O1 Cu1 170.46(10)
C2 C1 O1 Cu1 -8.26(14)
C6 N1 C2 C3 -1.29(19)
Cu1 N1 C2 C3 175.19(10)
C6 N1 C2 C1 179.26(11)
Cu1 N1 C2 C1 -4.26(13)
O2 C1 C2 N1 -170.34(11)
O1 C1 C2 N1 8.45(16)
O2 C1 C2 C3 10.2(2)
O1 C1 C2 C3 -170.99(12)
N1 C2 C3 C4 -1.0(2)
C1 C2 C3 C4 178.44(12)
C2 C3 C4 C5 1.9(2)
C2 N1 C6 C5 2.6(2)
Cu1 N1 C6 C5 -173.29(10)
N1 C6 C5 C4 -1.6(2)
C3 C4 C5 C6 -0.7(2)
